data_4102414
loop_
_publ_author_name
'K. C. Nicolaou'
'Adrian Ortiz'
'Hongjun Zhang'
'Philippe Dagneau'
'Andreas Lanver'
'Michael P. Jennings'
'Stellios Arseniyadis'
'Raffaella Faraoni'
'Dimitrios E. Lizos'

_publ_section_title
;
 Total Synthesis and Structural Revision of Vannusals A and B: Synthesis
 of the Originally Assigned Structure of Vannusal B
;
_journal_name_full 'Journal of the American Chemical Society'
_journal_page_first 7138
_journal_page_last 7152
_journal_paper_doi 10.1021/ja100740t
_journal_volume 132
_journal_year 2010
_chemical_formula_sum 'C26 H48 O4 Si'
_chemical_formula_weight 452.73
_chemical_name_systematic
; 
 ? 
;
_space_group_IT_number 2
_symmetry_cell_setting triclinic
_symmetry_space_group_name_Hall '-P 1'
_symmetry_space_group_name_H-M 'P -1'
_atom_sites_solution_hydrogens geom
_atom_sites_solution_primary direct
_atom_sites_solution_secondary difmap
_audit_creation_method SHELXL-97
_cell_angle_alpha 98.59(3)
_cell_angle_beta 99.50(3)
_cell_angle_gamma 95.83(3)
_cell_formula_units_Z 2
_cell_length_a 7.8543(16)
_cell_length_b 12.234(2)
_cell_length_c 14.429(3)
_cell_measurement_reflns_used 4728
_cell_measurement_temperature 296(2)
_cell_measurement_theta_max 22.05
_cell_measurement_theta_min 3.65
_cell_volume 1340.7(5)
_computing_cell_refinement 'Bruker SAINT+'
_computing_data_collection 'Bruker SMART'
_computing_data_reduction 'Bruker SAINT+'
_computing_molecular_graphics 'Bruker SHELXTL'
_computing_publication_material 'Bruker SHELXTL'
_computing_structure_refinement 'SHELXL-97 (Sheldrick, 1997)'
_computing_structure_solution 'SHELXS-97 (Sheldrick, 1997)'
_diffrn_ambient_temperature 296(2)
_diffrn_measured_fraction_theta_full 0.996
_diffrn_measured_fraction_theta_max 0.996
_diffrn_measurement_device_type 'CCD area detector'
_diffrn_measurement_method 'phi and omega scans'
_diffrn_radiation_monochromator graphite
_diffrn_radiation_source 'normal-focus sealed tube'
_diffrn_radiation_type MoK\a
_diffrn_radiation_wavelength 0.71073
_diffrn_reflns_av_R_equivalents 0.0267
_diffrn_reflns_av_sigmaI/netI 0.0385
_diffrn_reflns_limit_h_max 9
_diffrn_reflns_limit_h_min -9
_diffrn_reflns_limit_k_max 14
_diffrn_reflns_limit_k_min -14
_diffrn_reflns_limit_l_max 17
_diffrn_reflns_limit_l_min -15
_diffrn_reflns_number 10011
_diffrn_reflns_theta_full 25.00
_diffrn_reflns_theta_max 25.00
_diffrn_reflns_theta_min 1.70
_diffrn_standards_decay_% 1
_exptl_absorpt_coefficient_mu 0.115
_exptl_absorpt_correction_T_max 0.9841
_exptl_absorpt_correction_T_min 0.9752
_exptl_absorpt_correction_type multi-scan
_exptl_absorpt_process_details 'SADABS (Sheldrick, 1999)'
_exptl_crystal_colour Colorless
_exptl_crystal_density_diffrn 1.122
_exptl_crystal_density_meas 0
_exptl_crystal_density_method 'not measured'
_exptl_crystal_description Parallelepiped
_exptl_crystal_F_000 500
_exptl_crystal_size_max 0.22
_exptl_crystal_size_mid 0.18
_exptl_crystal_size_min 0.14
_refine_diff_density_max 0.485
_refine_diff_density_min -0.263
_refine_diff_density_rms 0.045
_refine_ls_extinction_method none
_refine_ls_goodness_of_fit_ref 1.095
_refine_ls_hydrogen_treatment constr
_refine_ls_matrix_type full
_refine_ls_number_parameters 291
_refine_ls_number_reflns 4708
_refine_ls_number_restraints 0
_refine_ls_restrained_S_all 1.095
_refine_ls_R_factor_all 0.0839
_refine_ls_R_factor_gt 0.0684
_refine_ls_shift/su_max 0.012
_refine_ls_shift/su_mean 0.001
_refine_ls_structure_factor_coef Fsqd
_refine_ls_weighting_details 'calc w=1/[\s^2^(Fo^2^)+(0.0750P)^2^+0.6400P] where P=(Fo^2^+2Fc^2^)/3'
_refine_ls_weighting_scheme calc
_refine_ls_wR_factor_gt 0.1630
_refine_ls_wR_factor_ref 0.1729
_reflns_number_gt 3757
_reflns_number_total 4708
_reflns_threshold_expression >2sigma(I)
_cod_data_source_file ja100740t_si_001.cif
_cod_data_source_block raff
_cod_database_code 4102414

loop_
_symmetry_equiv_pos_as_xyz
'x, y, z'
'-x, -y, -z'

loop_
_atom_site_label
_atom_site_type_symbol
_atom_site_fract_x
_atom_site_fract_y
_atom_site_fract_z
_atom_site_U_iso_or_equiv
_atom_site_adp_type
_atom_site_occupancy
_atom_site_symmetry_multiplicity
_atom_site_calc_flag
_atom_site_refinement_flags
Si1 Si 0.26177(10) 0.84702(6) 0.16469(6) 0.0482(2) Uani 1 1 d .
O1 O 0.3400(3) 0.61657(16) 0.40874(14) 0.0562(5) Uani 1 1 d .
H1 H 0.2808 0.6611 0.4318 0.067 Uiso 1 1 calc R
O2 O 0.1739(3) 0.45736(16) 0.48391(13) 0.0526(5) Uani 1 1 d .
H2 H 0.2291 0.5192 0.4887 0.063 Uiso 1 1 calc R
O3 O -0.0415(3) 0.30363(18) 0.53055(17) 0.0686(7) Uani 1 1 d .
H3 H 0.0133 0.3663 0.5413 0.082 Uiso 1 1 calc R
O4 O 0.2664(2) 0.71916(15) 0.18716(14) 0.0518(5) Uani 1 1 d .
C1 C 0.2500(4) 0.4659(2) 0.1632(2) 0.0458(7) Uani 1 1 d .
H1A H 0.1325 0.4866 0.1485 0.055 Uiso 1 1 calc R
C2 C 0.2504(4) 0.3760(2) 0.22850(19) 0.0439(6) Uani 1 1 d .
H2A H 0.1848 0.3038 0.1973 0.053 Uiso 1 1 calc R
C3 C 0.1731(3) 0.4353(2) 0.31202(18) 0.0377(6) Uani 1 1 d .
C4 C 0.2481(3) 0.5604(2) 0.31710(19) 0.0408(6) Uani 1 1 d .
H4 H 0.1512 0.6012 0.2971 0.049 Uiso 1 1 calc R
C5 C 0.3644(3) 0.5563(2) 0.2417(2) 0.0440(6) Uani 1 1 d .
C6 C 0.4457(4) 0.3732(2) 0.2580(2) 0.0534(8) Uani 1 1 d .
H6A H 0.4917 0.3304 0.2078 0.064 Uiso 1 1 calc R
H6B H 0.4707 0.3414 0.3157 0.064 Uiso 1 1 calc R
C7 C 0.5218(4) 0.4975(2) 0.2751(2) 0.0529(7) Uani 1 1 d .
H7A H 0.5695 0.5242 0.3420 0.063 Uiso 1 1 calc R
H7B H 0.6123 0.5095 0.2380 0.063 Uiso 1 1 calc R
C8 C -0.0281(3) 0.4166(2) 0.2901(2) 0.0448(6) Uani 1 1 d .
H8A H -0.0747 0.4777 0.3243 0.054 Uiso 1 1 calc R
H8B H -0.0706 0.4116 0.2223 0.054 Uiso 1 1 calc R
C9 C -0.0827(4) 0.3077(3) 0.3225(2) 0.0579(8) Uani 1 1 d .
H9A H -0.1241 0.2490 0.2679 0.069 Uiso 1 1 calc R
H9B H -0.1753 0.3163 0.3590 0.069 Uiso 1 1 calc R
C10 C 0.0790(4) 0.2792(2) 0.38453(19) 0.0440(6) Uani 1 1 d .
H10 H 0.1265 0.2224 0.3445 0.053 Uiso 1 1 calc R
C11 C 0.2099(3) 0.3849(2) 0.40398(19) 0.0417(6) Uani 1 1 d .
H11 H 0.3297 0.3673 0.4160 0.050 Uiso 1 1 calc R
C12 C 0.3186(5) 0.4383(3) 0.0732(2) 0.0597(8) Uani 1 1 d .
H12 H 0.4333 0.4233 0.0788 0.072 Uiso 1 1 calc R
C13 C 0.2320(6) 0.4335(4) -0.0119(3) 0.0947(14) Uani 1 1 d .
H13A H 0.1170 0.4479 -0.0207 0.114 Uiso 1 1 calc R
H13B H 0.2847 0.4156 -0.0644 0.114 Uiso 1 1 calc R
C14 C 0.4160(4) 0.6674(2) 0.2151(2) 0.0500(7) Uani 1 1 d .
H14A H 0.4917 0.7150 0.2691 0.060 Uiso 1 1 calc R
H14B H 0.4798 0.6573 0.1630 0.060 Uiso 1 1 calc R
C15 C 0.3125(6) 0.8536(3) 0.0427(2) 0.0741(11) Uani 1 1 d .
H15 H 0.2881 0.9268 0.0280 0.089 Uiso 1 1 calc R
C16 C 0.1962(9) 0.7670(5) -0.0340(3) 0.144(2) Uani 1 1 d .
H16A H 0.2173 0.7791 -0.0955 0.173 Uiso 1 1 calc R
H16B H 0.0764 0.7732 -0.0305 0.173 Uiso 1 1 calc R
H16C H 0.2211 0.6939 -0.0244 0.173 Uiso 1 1 calc R
C17 C 0.5040(7) 0.8459(4) 0.0363(3) 0.1065(16) Uani 1 1 d .
H17A H 0.5327 0.7745 0.0488 0.128 Uiso 1 1 calc R
H17B H 0.5767 0.9036 0.0826 0.128 Uiso 1 1 calc R
H17C H 0.5224 0.8549 -0.0264 0.128 Uiso 1 1 calc R
C18 C 0.0316(5) 0.8723(4) 0.1646(4) 0.0977(15) Uani 1 1 d .
H18 H -0.0270 0.8298 0.1025 0.117 Uiso 1 1 calc R
C19 C -0.0582(6) 0.8206(5) 0.2279(4) 0.123(2) Uani 1 1 d .
H19A H -0.0061 0.8522 0.2926 0.148 Uiso 1 1 calc R
H19B H -0.0509 0.7420 0.2175 0.148 Uiso 1 1 calc R
H19C H -0.1782 0.8328 0.2164 0.148 Uiso 1 1 calc R
C20 C -0.0064(6) 0.9884(4) 0.1543(4) 0.1088(16) Uani 1 1 d .
H20A H -0.1294 0.9912 0.1482 0.131 Uiso 1 1 calc R
H20B H 0.0321 1.0082 0.0985 0.131 Uiso 1 1 calc R
H20C H 0.0539 1.0399 0.2095 0.131 Uiso 1 1 calc R
C21 C 0.4301(4) 0.9448(2) 0.2563(2) 0.0584(8) Uani 1 1 d .
H21 H 0.5415 0.9164 0.2527 0.070 Uiso 1 1 calc R
C22 C 0.4019(6) 0.9438(4) 0.3579(3) 0.0948(13) Uani 1 1 d .
H22A H 0.5000 0.9861 0.4017 0.114 Uiso 1 1 calc R
H22B H 0.3896 0.8683 0.3694 0.114 Uiso 1 1 calc R
H22C H 0.2982 0.9762 0.3668 0.114 Uiso 1 1 calc R
C23 C 0.4540(6) 1.0640(3) 0.2369(3) 0.0929(13) Uani 1 1 d .
H23A H 0.3482 1.0961 0.2400 0.111 Uiso 1 1 calc R
H23B H 0.4822 1.0636 0.1746 0.111 Uiso 1 1 calc R
H23C H 0.5467 1.1072 0.2839 0.111 Uiso 1 1 calc R
C24 C 0.0438(4) 0.2293(2) 0.4728(2) 0.0493(7) Uani 1 1 d .
C25 C 0.2123(5) 0.2074(3) 0.5310(3) 0.0704(9) Uani 1 1 d .
H25A H 0.2875 0.2764 0.5536 0.084 Uiso 1 1 calc R
H25B H 0.2687 0.1575 0.4919 0.084 Uiso 1 1 calc R
H25C H 0.1874 0.1743 0.5844 0.084 Uiso 1 1 calc R
C26 C -0.0828(5) 0.1230(3) 0.4429(3) 0.0683(9) Uani 1 1 d .
H26A H -0.1055 0.0941 0.4985 0.082 Uiso 1 1 calc R
H26B H -0.0334 0.0690 0.4036 0.082 Uiso 1 1 calc R
H26C H -0.1897 0.1386 0.4075 0.082 Uiso 1 1 calc R

loop_
_atom_site_aniso_label
_atom_site_aniso_U_11
_atom_site_aniso_U_22
_atom_site_aniso_U_33
_atom_site_aniso_U_23
_atom_site_aniso_U_13
_atom_site_aniso_U_12
Si1 0.0506(5) 0.0398(4) 0.0558(5) 0.0171(4) 0.0058(4) 0.0067(3)
O1 0.0663(13) 0.0434(12) 0.0542(13) -0.0011(9) 0.0112(10) -0.0018(9)
O2 0.0699(14) 0.0434(11) 0.0424(11) 0.0045(9) 0.0103(10) 0.0013(10)
O3 0.0929(17) 0.0522(13) 0.0708(15) 0.0090(11) 0.0449(14) 0.0099(12)
O4 0.0503(11) 0.0439(11) 0.0649(13) 0.0210(9) 0.0095(10) 0.0067(9)
C1 0.0484(16) 0.0474(16) 0.0465(16) 0.0110(12) 0.0169(13) 0.0113(12)
C2 0.0516(16) 0.0343(13) 0.0468(16) 0.0056(11) 0.0136(13) 0.0050(12)
C3 0.0393(14) 0.0356(13) 0.0391(14) 0.0072(11) 0.0082(11) 0.0069(11)
C4 0.0435(15) 0.0374(14) 0.0433(15) 0.0095(11) 0.0086(12) 0.0085(11)
C5 0.0420(15) 0.0423(15) 0.0528(17) 0.0130(12) 0.0152(13) 0.0118(12)
C6 0.0573(18) 0.0457(16) 0.068(2) 0.0186(14) 0.0260(15) 0.0222(14)
C7 0.0473(16) 0.0497(17) 0.068(2) 0.0188(14) 0.0167(14) 0.0138(13)
C8 0.0405(14) 0.0509(16) 0.0431(15) 0.0101(12) 0.0051(12) 0.0078(12)
C9 0.0520(17) 0.064(2) 0.0530(18) 0.0173(15) 0.0008(14) -0.0086(15)
C10 0.0518(16) 0.0382(14) 0.0422(15) 0.0067(11) 0.0105(12) 0.0038(12)
C11 0.0434(14) 0.0408(14) 0.0429(15) 0.0100(12) 0.0088(12) 0.0092(11)
C12 0.068(2) 0.0599(19) 0.058(2) 0.0111(15) 0.0292(17) 0.0113(16)
C13 0.113(3) 0.130(4) 0.055(2) 0.015(2) 0.040(2) 0.039(3)
C14 0.0473(16) 0.0458(16) 0.0638(19) 0.0182(14) 0.0195(14) 0.0097(13)
C15 0.111(3) 0.0527(19) 0.055(2) 0.0200(16) 0.001(2) -0.0007(19)
C16 0.220(7) 0.119(4) 0.061(3) 0.003(3) -0.018(3) -0.041(4)
C17 0.141(4) 0.118(4) 0.082(3) 0.041(3) 0.054(3) 0.026(3)
C18 0.063(2) 0.082(3) 0.162(5) 0.051(3) 0.025(3) 0.024(2)
C19 0.092(3) 0.168(5) 0.153(5) 0.088(4) 0.064(3) 0.067(3)
C20 0.087(3) 0.083(3) 0.160(5) 0.028(3) 0.008(3) 0.041(2)
C21 0.067(2) 0.0491(17) 0.0569(19) 0.0086(14) 0.0049(15) 0.0064(15)
C22 0.131(4) 0.091(3) 0.056(2) -0.005(2) 0.014(2) 0.014(3)
C23 0.104(3) 0.052(2) 0.105(3) 0.013(2) -0.018(3) -0.012(2)
C24 0.0643(18) 0.0405(15) 0.0464(16) 0.0101(12) 0.0167(14) 0.0079(13)
C25 0.086(2) 0.066(2) 0.065(2) 0.0300(17) 0.0112(18) 0.0108(18)
C26 0.088(2) 0.0510(18) 0.070(2) 0.0225(16) 0.0232(19) -0.0029(17)

loop_
_atom_type_symbol
_atom_type_description
_atom_type_scat_dispersion_real
_atom_type_scat_dispersion_imag
_atom_type_scat_source
C C 0.0033 0.0016 'International Tables Vol C Tables 4.2.6.8 and 6.1.1.4'
H H 0.0000 0.0000 'International Tables Vol C Tables 4.2.6.8 and 6.1.1.4'
O O 0.0106 0.0060 'International Tables Vol C Tables 4.2.6.8 and 6.1.1.4'
Si Si 0.0817 0.0704 'International Tables Vol C Tables 4.2.6.8 and 6.1.1.4'

loop_
_geom_angle_atom_site_label_1
_geom_angle_atom_site_label_2
_geom_angle_atom_site_label_3
_geom_angle
O4 Si1 C18 104.27(15)
O4 Si1 C15 109.75(14)
C18 Si1 C15 108.9(2)
O4 Si1 C21 109.10(12)
C18 Si1 C21 115.4(2)
C15 Si1 C21 109.23(16)
C14 O4 Si1 127.15(17)
C12 C1 C5 116.4(2)
C12 C1 C2 116.7(2)
C5 C1 C2 93.7(2)
C6 C2 C1 101.0(2)
C6 C2 C3 111.2(2)
C1 C2 C3 100.9(2)
C11 C3 C8 100.9(2)
C11 C3 C2 113.5(2)
C8 C3 C2 111.3(2)
C11 C3 C4 117.4(2)
C8 C3 C4 112.3(2)
C2 C3 C4 101.8(2)
O1 C4 C5 112.0(2)
O1 C4 C3 115.7(2)
C5 C4 C3 104.2(2)
C14 C5 C4 114.3(2)
C14 C5 C7 112.8(2)
C4 C5 C7 108.6(2)
C14 C5 C1 117.6(2)
C4 C5 C1 99.4(2)
C7 C5 C1 102.8(2)
C2 C6 C7 103.1(2)
C5 C7 C6 103.7(2)
C9 C8 C3 106.4(2)
C8 C9 C10 106.5(2)
C11 C10 C9 105.0(2)
C11 C10 C24 116.2(2)
C9 C10 C24 114.8(2)
O2 C11 C10 108.1(2)
O2 C11 C3 111.1(2)
C10 C11 C3 104.0(2)
C13 C12 C1 125.4(3)
O4 C14 C5 110.5(2)
C16 C15 C17 109.8(4)
C16 C15 Si1 112.5(3)
C17 C15 Si1 113.8(3)
C19 C18 C20 115.5(4)
C19 C18 Si1 117.2(3)
C20 C18 Si1 115.6(3)
C22 C21 C23 110.5(3)
C22 C21 Si1 113.2(3)
C23 C21 Si1 114.4(2)
O3 C24 C26 105.1(3)
O3 C24 C25 109.9(3)
C26 C24 C25 110.5(3)
O3 C24 C10 110.0(2)
C26 C24 C10 110.5(2)
C25 C24 C10 110.8(2)

loop_
_geom_bond_atom_site_label_1
_geom_bond_atom_site_label_2
_geom_bond_distance
Si1 O4 1.6469(19)
Si1 C18 1.864(4)
Si1 C15 1.879(4)
Si1 C21 1.886(3)
O1 C4 1.433(3)
O2 C11 1.432(3)
O3 C24 1.433(3)
O4 C14 1.419(3)
C1 C12 1.493(4)
C1 C5 1.549(4)
C1 C2 1.551(4)
C2 C6 1.528(4)
C2 C3 1.555(4)
C3 C11 1.542(4)
C3 C8 1.546(4)
C3 C4 1.569(3)
C4 C5 1.530(4)
C5 C14 1.502(4)
C5 C7 1.538(4)
C6 C7 1.545(4)
C8 C9 1.521(4)
C9 C10 1.531(4)
C10 C11 1.528(4)
C10 C24 1.544(4)
C12 C13 1.291(5)
C15 C16 1.517(6)
C15 C17 1.533(6)
C18 C19 1.424(6)
C18 C20 1.504(5)
C21 C22 1.520(5)
C21 C23 1.524(4)
C24 C26 1.514(4)
C24 C25 1.518(4)

loop_
_geom_hbond_atom_site_label_D
_geom_hbond_atom_site_label_H
_geom_hbond_atom_site_label_A
_geom_hbond_distance_DH
_geom_hbond_distance_HA
_geom_hbond_distance_DA
_geom_hbond_angle_DHA
_geom_hbond_site_symmetry_A
O1 H1 O3 0.82 2.11 2.847(3) 149.8 2_566

loop_
_geom_torsion_atom_site_label_1
_geom_torsion_atom_site_label_2
_geom_torsion_atom_site_label_3
_geom_torsion_atom_site_label_4
_geom_torsion
C18 Si1 O4 C14 -165.4(3)
C15 Si1 O4 C14 78.1(3)
C21 Si1 O4 C14 -41.5(3)
C12 C1 C2 C6 65.2(3)
C5 C1 C2 C6 -56.9(2)
C12 C1 C2 C3 179.6(3)
C5 C1 C2 C3 57.5(2)
C6 C2 C3 C11 -54.9(3)
C1 C2 C3 C11 -161.3(2)
C6 C2 C3 C8 -167.9(2)
C1 C2 C3 C8 85.7(2)
C6 C2 C3 C4 72.3(2)
C1 C2 C3 C4 -34.2(2)
C11 C3 C4 O1 -1.8(3)
C8 C3 C4 O1 114.4(2)
C2 C3 C4 O1 -126.5(2)
C11 C3 C4 C5 121.5(2)
C8 C3 C4 C5 -122.2(2)
C2 C3 C4 C5 -3.1(2)
O1 C4 C5 C14 -69.0(3)
C3 C4 C5 C14 165.3(2)
O1 C4 C5 C7 57.9(3)
C3 C4 C5 C7 -67.8(3)
O1 C4 C5 C1 164.9(2)
C3 C4 C5 C1 39.1(2)
C12 C1 C5 C14 54.9(3)
C2 C1 C5 C14 177.2(2)
C12 C1 C5 C4 178.7(2)
C2 C1 C5 C4 -59.0(2)
C12 C1 C5 C7 -69.7(3)
C2 C1 C5 C7 52.7(2)
C1 C2 C6 C7 40.5(3)
C3 C2 C6 C7 -65.9(3)
C14 C5 C7 C6 -157.3(2)
C4 C5 C7 C6 75.0(3)
C1 C5 C7 C6 -29.6(3)
C2 C6 C7 C5 -6.6(3)
C11 C3 C8 C9 -33.9(3)
C2 C3 C8 C9 86.9(3)
C4 C3 C8 C9 -159.7(2)
C3 C8 C9 C10 13.8(3)
C8 C9 C10 C11 12.3(3)
C8 C9 C10 C24 141.1(2)
C9 C10 C11 O2 84.4(3)
C24 C10 C11 O2 -43.6(3)
C9 C10 C11 C3 -33.8(3)
C24 C10 C11 C3 -161.8(2)
C8 C3 C11 O2 -74.8(3)
C2 C3 C11 O2 166.1(2)
C4 C3 C11 O2 47.6(3)
C8 C3 C11 C10 41.3(2)
C2 C3 C11 C10 -77.8(3)
C4 C3 C11 C10 163.7(2)
C5 C1 C12 C13 -130.4(4)
C2 C1 C12 C13 120.3(4)
Si1 O4 C14 C5 172.14(19)
C4 C5 C14 O4 -53.9(3)
C7 C5 C14 O4 -178.5(2)
C1 C5 C14 O4 62.1(3)
O4 Si1 C15 C16 53.4(4)
C18 Si1 C15 C16 -60.2(4)
C21 Si1 C15 C16 172.9(4)
O4 Si1 C15 C17 -72.3(3)
C18 Si1 C15 C17 174.1(3)
C21 Si1 C15 C17 47.2(3)
O4 Si1 C18 C19 33.2(5)
C15 Si1 C18 C19 150.3(4)
C21 Si1 C18 C19 -86.5(5)
O4 Si1 C18 C20 174.7(4)
C15 Si1 C18 C20 -68.2(4)
C21 Si1 C18 C20 55.1(5)
O4 Si1 C21 C22 -59.0(3)
C18 Si1 C21 C22 58.0(3)
C15 Si1 C21 C22 -179.0(3)
O4 Si1 C21 C23 173.2(3)
C18 Si1 C21 C23 -69.8(3)
C15 Si1 C21 C23 53.3(3)
C11 C10 C24 O3 66.5(3)
C9 C10 C24 O3 -56.5(3)
C11 C10 C24 C26 -177.9(2)
C9 C10 C24 C26 59.0(3)
C11 C10 C24 C25 -55.2(3)
C9 C10 C24 C25 -178.2(3)
